data_7050644
loop_
_publ_author_name
'Brym, Markus'
'Jones, Cameron'
'Waugh, Mark'
'Hey-Hawkins, Evamarie'
'Majoumo, Felecite'

_publ_section_title
;
 Reactions of phosphavinyl Grignard reagents with aldehydes: synthesis,
 characterisation and further reactivity of ?-phosphaallylic alcohols
;
_journal_issue 11
_journal_name_full 'New Journal of Chemistry'
_journal_page_first 1614
_journal_paper_doi 10.1039/b306607j
_journal_volume 27
_journal_year 2003
_chemical_formula_sum 'C18 H29 O2 P'
_chemical_formula_weight 308.38
_space_group_IT_number 14
_symmetry_cell_setting monoclinic
_symmetry_space_group_name_Hall '-P 2yn'
_symmetry_space_group_name_H-M 'P 1 21/n 1'
_atom_sites_solution_hydrogens geom
_atom_sites_solution_primary direct
_atom_sites_solution_secondary difmap
_audit_creation_method SHELXL-97
_cell_angle_alpha 90.00
_cell_angle_beta 100.12(3)
_cell_angle_gamma 90.00
_cell_formula_units_Z 4
_cell_length_a 6.0830(12)
_cell_length_b 19.234(4)
_cell_length_c 14.925(3)
_cell_measurement_temperature 150(2)
_cell_volume 1719.1(6)
_computing_structure_refinement 'SHELXL-97 (Sheldrick, 1997)'
_computing_structure_solution 'SHELXS-97 (Sheldrick, 1990)'
_diffrn_ambient_temperature 150(2)
_diffrn_measured_fraction_theta_full 0.997
_diffrn_measured_fraction_theta_max 0.997
_diffrn_measurement_device_type 'Nonius Kappa CCD'
_diffrn_radiation_monochromator graphite
_diffrn_radiation_source 'fine-focus sealed tube'
_diffrn_radiation_type MoK\a
_diffrn_radiation_wavelength 0.71073
_diffrn_reflns_av_R_equivalents 0.1020
_diffrn_reflns_av_sigmaI/netI 0.0701
_diffrn_reflns_limit_h_max 7
_diffrn_reflns_limit_h_min -7
_diffrn_reflns_limit_k_max 22
_diffrn_reflns_limit_k_min -22
_diffrn_reflns_limit_l_max 17
_diffrn_reflns_limit_l_min -17
_diffrn_reflns_number 16590
_diffrn_reflns_theta_full 24.92
_diffrn_reflns_theta_max 24.92
_diffrn_reflns_theta_min 2.97
_exptl_absorpt_coefficient_mu 0.163
_exptl_absorpt_correction_T_max 0.961
_exptl_absorpt_correction_T_min 0.880
_exptl_absorpt_correction_type multi-scan
_exptl_absorpt_process_details 'Sortav (Blessing, 1995)'
_exptl_crystal_colour colourless
_exptl_crystal_density_diffrn 1.192
_exptl_crystal_density_method 'not measured'
_exptl_crystal_description prism
_exptl_crystal_F_000 672
_exptl_crystal_size_max 0.15
_exptl_crystal_size_mid 0.10
_exptl_crystal_size_min 0.10
_refine_diff_density_max 0.355
_refine_diff_density_min -0.409
_refine_diff_density_rms 0.059
_refine_ls_extinction_method none
_refine_ls_goodness_of_fit_ref 1.066
_refine_ls_hydrogen_treatment mixed
_refine_ls_matrix_type full
_refine_ls_number_parameters 201
_refine_ls_number_reflns 2988
_refine_ls_number_restraints 0
_refine_ls_restrained_S_all 1.066
_refine_ls_R_factor_all 0.0850
_refine_ls_R_factor_gt 0.0556
_refine_ls_shift/su_max 0.001
_refine_ls_shift/su_mean 0.000
_refine_ls_structure_factor_coef Fsqd
_refine_ls_weighting_details 'calc w=1/[\s^2^(Fo^2^)+(0.0285P)^2^+1.6792P] where P=(Fo^2^+2Fc^2^)/3'
_refine_ls_weighting_scheme calc
_refine_ls_wR_factor_gt 0.1083
_refine_ls_wR_factor_ref 0.1195
_reflns_number_gt 2257
_reflns_number_total 2988
_reflns_threshold_expression >2sigma(I)
_cod_data_source_file b306607j.txt
_cod_data_source_block compound_2
_cod_original_sg_symbol_H-M P2(1)/n
_cod_database_code 7050644

loop_
_symmetry_equiv_pos_as_xyz
'x, y, z'
'-x+1/2, y+1/2, -z+1/2'
'-x, -y, -z'
'x-1/2, -y-1/2, z-1/2'

loop_
_atom_site_label
_atom_site_type_symbol
_atom_site_fract_x
_atom_site_fract_y
_atom_site_fract_z
_atom_site_U_iso_or_equiv
_atom_site_adp_type
_atom_site_occupancy
_atom_site_symmetry_multiplicity
_atom_site_calc_flag
_atom_site_refinement_flags
_atom_site_disorder_assembly
_atom_site_disorder_group
P1 P 0.25614(11) 0.71502(4) 0.83116(5) 0.0233(2) Uani 1 1 d . . .
O1 O 0.4453(3) 0.70372(10) 0.78054(13) 0.0321(5) Uani 1 1 d . . .
O2 O 0.1564(4) 0.64649(11) 0.63561(14) 0.0385(5) Uani 1 1 d . . .
C1 C 0.0007(4) 0.67145(14) 0.77525(17) 0.0223(6) Uani 1 1 d . . .
H1 H -0.1261 0.6980 0.7932 0.027 Uiso 1 1 calc R . .
C2 C -0.0214(5) 0.68074(15) 0.67031(19) 0.0301(7) Uani 1 1 d . . .
H2 H -0.1634 0.6573 0.6419 0.036 Uiso 1 1 calc R . .
C3 C -0.0444(4) 0.75702(14) 0.64319(17) 0.0249(6) Uani 1 1 d . . .
C4 C -0.2318(4) 0.79442(15) 0.65864(18) 0.0277(6) Uani 1 1 d . . .
H4 H -0.3469 0.7713 0.6825 0.033 Uiso 1 1 calc R . .
C5 C -0.2507(5) 0.86424(16) 0.6397(2) 0.0337(7) Uani 1 1 d . . .
H5 H -0.3782 0.8890 0.6509 0.040 Uiso 1 1 calc R . .
C6 C -0.0857(5) 0.89881(16) 0.6044(2) 0.0351(7) Uani 1 1 d . . .
H6 H -0.0978 0.9473 0.5926 0.042 Uiso 1 1 calc R . .
C7 C 0.0960(5) 0.86239(16) 0.58636(19) 0.0333(7) Uani 1 1 d . . .
H7 H 0.2082 0.8857 0.5609 0.040 Uiso 1 1 calc R . .
C8 C 0.1171(5) 0.79159(15) 0.60515(17) 0.0297(7) Uani 1 1 d . . .
H8 H 0.2425 0.7668 0.5919 0.036 Uiso 1 1 calc R . .
C9 C -0.0227(4) 0.59484(14) 0.80860(18) 0.0261(6) Uani 1 1 d . . .
C10 C -0.2043(5) 0.55589(15) 0.7430(2) 0.0337(7) Uani 1 1 d . . .
H10A H -0.2361 0.5115 0.7702 0.051 Uiso 1 1 calc R . .
H10B H -0.1521 0.5473 0.6855 0.051 Uiso 1 1 calc R . .
H10C H -0.3405 0.5841 0.7314 0.051 Uiso 1 1 calc R . .
C11 C -0.0986(5) 0.59847(16) 0.90149(19) 0.0328(7) Uani 1 1 d . . .
H11A H -0.2443 0.6215 0.8945 0.049 Uiso 1 1 calc R . .
H11B H 0.0110 0.6249 0.9442 0.049 Uiso 1 1 calc R . .
H11C H -0.1108 0.5513 0.9249 0.049 Uiso 1 1 calc R . .
C12 C 0.1948(5) 0.55321(15) 0.8181(2) 0.0348(7) Uani 1 1 d . . .
H12A H 0.1680 0.5054 0.8360 0.052 Uiso 1 1 calc R . .
H12B H 0.3081 0.5747 0.8647 0.052 Uiso 1 1 calc R . .
H12C H 0.2477 0.5529 0.7598 0.052 Uiso 1 1 calc R . .
C13 C 0.1969(4) 0.80557(14) 0.85123(18) 0.0243(6) Uani 1 1 d . . .
H13 H 0.1174 0.8256 0.7926 0.029 Uiso 1 1 calc R . .
C14 C 0.4135(5) 0.84645(15) 0.8798(2) 0.0308(7) Uani 1 1 d . . .
H14A H 0.4956 0.8280 0.9381 0.037 Uiso 1 1 calc R . .
H14B H 0.5097 0.8411 0.8332 0.037 Uiso 1 1 calc R . .
C15 C 0.3600(5) 0.92312(15) 0.8905(2) 0.0349(7) Uani 1 1 d . . .
H15A H 0.5004 0.9491 0.9107 0.042 Uiso 1 1 calc R . .
H15B H 0.2879 0.9421 0.8309 0.042 Uiso 1 1 calc R . .
C16 C 0.2060(5) 0.93339(16) 0.9593(2) 0.0351(7) Uani 1 1 d . . .
H16A H 0.1660 0.9832 0.9614 0.042 Uiso 1 1 calc R . .
H16B H 0.2854 0.9199 1.0205 0.042 Uiso 1 1 calc R . .
C17 C -0.0068(5) 0.89015(16) 0.9351(2) 0.0394(8) Uani 1 1 d . . .
H17A H -0.0960 0.8946 0.9843 0.047 Uiso 1 1 calc R . .
H17B H -0.0975 0.9085 0.8785 0.047 Uiso 1 1 calc R . .
C18 C 0.0443(5) 0.81360(15) 0.9220(2) 0.0328(7) Uani 1 1 d . . .
H18A H -0.0968 0.7880 0.9015 0.039 Uiso 1 1 calc R . .
H18B H 0.1180 0.7934 0.9807 0.039 Uiso 1 1 calc R . .
H19 H 0.306(8) 0.660(3) 0.682(3) 0.111(17) Uiso 1 1 d . . .
H20 H 0.301(4) 0.6889(14) 0.9174(18) 0.027(7) Uiso 1 1 d . . .

loop_
_atom_site_aniso_label
_atom_site_aniso_U_11
_atom_site_aniso_U_22
_atom_site_aniso_U_33
_atom_site_aniso_U_23
_atom_site_aniso_U_13
_atom_site_aniso_U_12
P1 0.0189(4) 0.0242(4) 0.0270(4) -0.0011(3) 0.0041(3) 0.0005(3)
O1 0.0210(10) 0.0332(12) 0.0441(12) -0.0057(9) 0.0115(9) 0.0009(9)
O2 0.0449(13) 0.0380(13) 0.0358(12) -0.0058(10) 0.0157(10) 0.0088(10)
C1 0.0209(14) 0.0219(15) 0.0246(14) -0.0015(11) 0.0052(11) 0.0024(11)
C2 0.0325(16) 0.0295(17) 0.0283(15) -0.0038(12) 0.0056(13) 0.0018(13)
C3 0.0251(15) 0.0296(16) 0.0185(13) -0.0008(11) -0.0004(11) -0.0029(12)
C4 0.0221(14) 0.0339(17) 0.0265(15) 0.0005(12) 0.0023(11) -0.0025(13)
C5 0.0245(15) 0.0359(18) 0.0393(17) 0.0007(13) 0.0016(13) 0.0062(13)
C6 0.0380(17) 0.0264(16) 0.0375(17) 0.0051(13) -0.0024(14) -0.0022(14)
C7 0.0355(17) 0.0399(19) 0.0250(15) 0.0033(13) 0.0065(13) -0.0116(14)
C8 0.0275(15) 0.0388(18) 0.0226(14) -0.0017(13) 0.0040(12) 0.0003(13)
C9 0.0236(14) 0.0259(16) 0.0293(15) 0.0000(12) 0.0058(12) -0.0009(12)
C10 0.0345(17) 0.0283(17) 0.0385(17) -0.0012(13) 0.0070(14) -0.0060(13)
C11 0.0344(16) 0.0345(17) 0.0309(16) 0.0034(13) 0.0098(13) -0.0037(14)
C12 0.0332(17) 0.0237(16) 0.0473(19) 0.0002(13) 0.0068(14) 0.0037(13)
C13 0.0213(14) 0.0266(15) 0.0246(14) -0.0005(11) 0.0028(11) -0.0017(11)
C14 0.0251(15) 0.0310(17) 0.0370(16) -0.0021(13) 0.0078(13) -0.0038(13)
C15 0.0361(17) 0.0272(17) 0.0418(18) -0.0011(13) 0.0082(14) -0.0078(14)
C16 0.0387(18) 0.0262(17) 0.0396(18) -0.0073(13) 0.0051(14) -0.0004(13)
C17 0.0342(17) 0.0336(18) 0.054(2) -0.0119(15) 0.0166(15) 0.0005(14)
C18 0.0295(15) 0.0313(17) 0.0399(17) -0.0061(13) 0.0123(13) -0.0050(13)

loop_
_atom_type_symbol
_atom_type_description
_atom_type_scat_dispersion_real
_atom_type_scat_dispersion_imag
_atom_type_scat_source
C C 0.0033 0.0016 'International Tables Vol C Tables 4.2.6.8 and 6.1.1.4'
H H 0.0000 0.0000 'International Tables Vol C Tables 4.2.6.8 and 6.1.1.4'
O O 0.0106 0.0060 'International Tables Vol C Tables 4.2.6.8 and 6.1.1.4'
P P 0.1023 0.0942 'International Tables Vol C Tables 4.2.6.8 and 6.1.1.4'

loop_
_geom_angle_atom_site_label_1
_geom_angle_atom_site_label_2
_geom_angle_atom_site_label_3
_geom_angle
_geom_angle_site_symmetry_1
_geom_angle_site_symmetry_3
_geom_angle_publ_flag
O1 P1 C13 114.49(12) . . ?
O1 P1 C1 111.63(12) . . ?
C13 P1 C1 109.70(12) . . ?
O1 P1 H20 112.2(11) . . ?
C13 P1 H20 102.2(11) . . ?
C1 P1 H20 106.0(11) . . ?
C2 O2 H19 105(3) . . ?
C2 C1 C9 115.4(2) . . ?
C2 C1 P1 108.77(18) . . ?
C9 C1 P1 113.69(18) . . ?
C2 C1 H1 106.1 . . ?
C9 C1 H1 106.1 . . ?
P1 C1 H1 106.1 . . ?
O2 C2 C3 112.7(2) . . ?
O2 C2 C1 111.8(2) . . ?
C3 C2 C1 111.4(2) . . ?
O2 C2 H2 106.8 . . ?
C3 C2 H2 106.8 . . ?
C1 C2 H2 106.8 . . ?
C8 C3 C4 118.4(3) . . ?
C8 C3 C2 122.2(3) . . ?
C4 C3 C2 119.4(2) . . ?
C5 C4 C3 120.6(3) . . ?
C5 C4 H4 119.7 . . ?
C3 C4 H4 119.7 . . ?
C4 C5 C6 120.6(3) . . ?
C4 C5 H5 119.7 . . ?
C6 C5 H5 119.7 . . ?
C7 C6 C5 119.5(3) . . ?
C7 C6 H6 120.3 . . ?
C5 C6 H6 120.3 . . ?
C6 C7 C8 120.5(3) . . ?
C6 C7 H7 119.7 . . ?
C8 C7 H7 119.7 . . ?
C3 C8 C7 120.3(3) . . ?
C3 C8 H8 119.8 . . ?
C7 C8 H8 119.8 . . ?
C12 C9 C10 108.5(2) . . ?
C12 C9 C11 109.4(2) . . ?
C10 C9 C11 107.5(2) . . ?
C12 C9 C1 113.3(2) . . ?
C10 C9 C1 110.5(2) . . ?
C11 C9 C1 107.5(2) . . ?
C9 C10 H10A 109.5 . . ?
C9 C10 H10B 109.5 . . ?
H10A C10 H10B 109.5 . . ?
C9 C10 H10C 109.5 . . ?
H10A C10 H10C 109.5 . . ?
H10B C10 H10C 109.5 . . ?
C9 C11 H11A 109.5 . . ?
C9 C11 H11B 109.5 . . ?
H11A C11 H11B 109.5 . . ?
C9 C11 H11C 109.5 . . ?
H11A C11 H11C 109.5 . . ?
H11B C11 H11C 109.5 . . ?
C9 C12 H12A 109.5 . . ?
C9 C12 H12B 109.5 . . ?
H12A C12 H12B 109.5 . . ?
C9 C12 H12C 109.5 . . ?
H12A C12 H12C 109.5 . . ?
H12B C12 H12C 109.5 . . ?
C14 C13 C18 110.7(2) . . ?
C14 C13 P1 110.69(18) . . ?
C18 C13 P1 111.88(19) . . ?
C14 C13 H13 107.8 . . ?
C18 C13 H13 107.8 . . ?
P1 C13 H13 107.8 . . ?
C15 C14 C13 109.7(2) . . ?
C15 C14 H14A 109.7 . . ?
C13 C14 H14A 109.7 . . ?
C15 C14 H14B 109.7 . . ?
C13 C14 H14B 109.7 . . ?
H14A C14 H14B 108.2 . . ?
C16 C15 C14 111.4(2) . . ?
C16 C15 H15A 109.3 . . ?
C14 C15 H15A 109.3 . . ?
C16 C15 H15B 109.3 . . ?
C14 C15 H15B 109.3 . . ?
H15A C15 H15B 108.0 . . ?
C15 C16 C17 111.5(2) . . ?
C15 C16 H16A 109.3 . . ?
C17 C16 H16A 109.3 . . ?
C15 C16 H16B 109.3 . . ?
C17 C16 H16B 109.3 . . ?
H16A C16 H16B 108.0 . . ?
C18 C17 C16 111.9(2) . . ?
C18 C17 H17A 109.2 . . ?
C16 C17 H17A 109.2 . . ?
C18 C17 H17B 109.2 . . ?
C16 C17 H17B 109.2 . . ?
H17A C17 H17B 107.9 . . ?
C17 C18 C13 110.4(2) . . ?
C17 C18 H18A 109.6 . . ?
C13 C18 H18A 109.6 . . ?
C17 C18 H18B 109.6 . . ?
C13 C18 H18B 109.6 . . ?
H18A C18 H18B 108.1 . . ?

loop_
_geom_bond_atom_site_label_1
_geom_bond_atom_site_label_2
_geom_bond_distance
_geom_bond_site_symmetry_2
_geom_bond_publ_flag
P1 O1 1.4992(19) . ?
P1 C13 1.814(3) . ?
P1 C1 1.832(3) . ?
P1 H20 1.36(3) . ?
O2 C2 1.438(3) . ?
O2 H19 1.07(5) . ?
C1 C2 1.559(4) . ?
C1 C9 1.570(4) . ?
C1 H1 1.0000 . ?
C2 C3 1.522(4) . ?
C2 H2 1.0000 . ?
C3 C8 1.387(4) . ?
C3 C4 1.401(4) . ?
C4 C5 1.373(4) . ?
C4 H4 0.9500 . ?
C5 C6 1.383(4) . ?
C5 H5 0.9500 . ?
C6 C7 1.375(4) . ?
C6 H6 0.9500 . ?
C7 C8 1.392(4) . ?
C7 H7 0.9500 . ?
C8 H8 0.9500 . ?
C9 C12 1.532(4) . ?
C9 C10 1.536(4) . ?
C9 C11 1.538(4) . ?
C10 H10A 0.9800 . ?
C10 H10B 0.9800 . ?
C10 H10C 0.9800 . ?
C11 H11A 0.9800 . ?
C11 H11B 0.9800 . ?
C11 H11C 0.9800 . ?
C12 H12A 0.9800 . ?
C12 H12B 0.9800 . ?
C12 H12C 0.9800 . ?
C13 C14 1.529(4) . ?
C13 C18 1.532(4) . ?
C13 H13 1.0000 . ?
C14 C15 1.525(4) . ?
C14 H14A 0.9900 . ?
C14 H14B 0.9900 . ?
C15 C16 1.519(4) . ?
C15 H15A 0.9900 . ?
C15 H15B 0.9900 . ?
C16 C17 1.528(4) . ?
C16 H16A 0.9900 . ?
C16 H16B 0.9900 . ?
C17 C18 1.525(4) . ?
C17 H17A 0.9900 . ?
C17 H17B 0.9900 . ?
C18 H18A 0.9900 . ?
C18 H18B 0.9900 . ?
